data_7029314
loop_
_publ_author_name
'Zhang, Nan'
'Tai, Yanxue'
'Li, Mingxue'
'Ma, Pengtao'
'Zhao, Junwei'
'Niu, Jingyang'

_publ_section_title
;
 Main group bismuth(iii), gallium(iii) and diorganotin(iv) complexes
 derived from bis(2-acetylpyrazine)thiocarbonohydrazone: synthesis,
 crystal structures and biological evaluation.
;
_journal_issue 13
_journal_name_full 'Dalton transactions (Cambridge, England : 2003)'
_journal_page_first 5182
_journal_page_last 5189
_journal_paper_doi 10.1039/c4dt00077c
_journal_volume 43
_journal_year 2014
_chemical_formula_moiety 'C26 H26 Ga N16 S2'
_chemical_formula_sum 'C26 H26 Ga N16 S2'
_chemical_formula_weight 696.47
_space_group_crystal_system orthorhombic
_space_group_IT_number 70
_space_group_name_Hall '-F 2uv 2vw'
_space_group_name_H-M_alt 'F d d d'
_symmetry_space_group_name_Hall '-F 2uv 2vw'
_symmetry_space_group_name_H-M 'F d d d :2'
_atom_sites_solution_hydrogens geom
_atom_sites_solution_primary iterative
_atom_sites_solution_secondary difmap
_audit_creation_date 2013-11-14
_audit_creation_method
;
Olex2 1.2
(compiled 2013.09.17 svn.r2790 for OlexSys, GUI svn.r4601)
;
_cell_angle_alpha 90.00
_cell_angle_beta 90.00
_cell_angle_gamma 90.00
_cell_formula_units_Z 16
_cell_length_a 13.4347(9)
_cell_length_b 31.954(2)
_cell_length_c 33.272(2)
_cell_measurement_reflns_used 3209
_cell_measurement_temperature 153(2)
_cell_measurement_theta_max 21.180
_cell_measurement_theta_min 2.449
_cell_volume 14283.4(16)
_computing_molecular_graphics
;
O. V. Dolomanov, L. J. Bourhis, R. J. Gildea, J. A. K. Howard and H. Puschmann,
OLEX2: a complete structure solution, refinement and analysis program.
J. Appl. Cryst. (2009). 42, 339-341.
;
_computing_publication_material
;
O. V. Dolomanov, L. J. Bourhis, R. J. Gildea, J. A. K. Howard and H. Puschmann,
OLEX2: a complete structure solution, refinement and analysis program.
J. Appl. Cryst. (2009). 42, 339-341.
;
_computing_structure_refinement
;
SHELX, G.M. Sheldrick, Acta Cryst.
(2008). A64, 112-122
;
_computing_structure_solution
'L.J. Bourhis, O.V. Dolomanov, R.J. Gildea, J.A.K. Howard, H. Puschmann, in preparation (2013)'
_diffrn_ambient_temperature 153(2)
_diffrn_measured_fraction_theta_full 0.987
_diffrn_measured_fraction_theta_max 0.987
_diffrn_measurement_device_type 'Bruker Apex2'
_diffrn_measurement_method '\w scans'
_diffrn_radiation_monochromator graphite
_diffrn_radiation_type MoK\a
_diffrn_radiation_wavelength 0.71073
_diffrn_reflns_av_R_equivalents 0.0620
_diffrn_reflns_av_unetI/netI 0.0529
_diffrn_reflns_limit_h_max 17
_diffrn_reflns_limit_h_min -17
_diffrn_reflns_limit_k_max 20
_diffrn_reflns_limit_k_min -42
_diffrn_reflns_limit_l_max 41
_diffrn_reflns_limit_l_min -41
_diffrn_reflns_number 22702
_diffrn_reflns_theta_full 25.00
_diffrn_reflns_theta_max 28.28
_diffrn_reflns_theta_min 1.22
_diffrn_source 'fine-focus sealed tube'
_diffrn_standards_decay_% 0
_diffrn_standards_interval_count 0
_diffrn_standards_interval_time 0
_diffrn_standards_number 0
_exptl_absorpt_coefficient_mu 0.929
_exptl_absorpt_correction_T_max 0.7457
_exptl_absorpt_correction_T_min 0.6097
_exptl_absorpt_correction_type multi-scan
_exptl_absorpt_process_details
;
SADABS-2008/1 (Bruker,2008) was used for absorption correction.
wR2(int) was 0.0687 before and 0.0515 after correction.
The Ratio of minimum to maximum transmission is 0.8176.
The \l/2 correction factor is 0.0015.
;
_exptl_crystal_colour red
_exptl_crystal_colour_primary red
_exptl_crystal_density_diffrn 1.296
_exptl_crystal_density_method 'not measured'
_exptl_crystal_description block
_exptl_crystal_F_000 5712
_exptl_crystal_size_max 0.26
_exptl_crystal_size_mid 0.23
_exptl_crystal_size_min 0.18
_refine_diff_density_max 0.328
_refine_diff_density_min -0.309
_refine_diff_density_rms 0.047
_refine_ls_extinction_method none
_refine_ls_goodness_of_fit_ref 1.021
_refine_ls_hydrogen_treatment mixed
_refine_ls_matrix_type full
_refine_ls_number_parameters 204
_refine_ls_number_reflns 3116
_refine_ls_number_restraints 0
_refine_ls_restrained_S_all 1.021
_refine_ls_R_factor_all 0.0561
_refine_ls_R_factor_gt 0.0373
_refine_ls_shift/su_max 0.002
_refine_ls_shift/su_mean 0.000
_refine_ls_structure_factor_coef Fsqd
_refine_ls_weighting_details 'calc w=1/[\s^2^(Fo^2^)+(0.0523P)^2^+0.0000P] where P=(Fo^2^+2Fc^2^)/3'
_refine_ls_weighting_scheme calc
_refine_ls_wR_factor_gt 0.0905
_refine_ls_wR_factor_ref 0.0956
_reflns_number_gt 2300
_reflns_number_total 3116
_reflns_threshold_expression >2sigma(I)
_cod_data_source_file c4dt00077c.txt
_cod_data_source_block 1
_cod_depositor_comments
;
The following automatic conversions were performed:

'_exptl_absorpt_correction_type' value 'Multi-scan' changed to
'multi-scan' according to
/usr/data/users/saulius/crontab/automatic-downloads/current/RSC/lib/dictionaries/cif_core.dic
dictionary named 'cif_core.dic' version 2.4.2 from 2011-04-26.

Automatic conversion script
Id: cif_fix_values 2281 2013-09-26 08:29:07Z andrius 
;
_cod_original_cell_volume 14283.1(16)
_cod_database_code 7029314
_olex2_refinement_description
;
1. Fixed Uiso
 At 1.2 times of:
  All C(H) groups, All N(H) groups
 At 1.5 times of:
  All C(H,H,H) groups
2.a Me refined with riding coordinates:
 C6(H6A,H6B,H6C), C9(H9A,H9B,H9C)
2.b Aromatic/amide H refined with riding coordinates:
 N5(H5), C1(H1), C2(H2), C3(H3), C11(H11), C12(H12), C13(H13)
;
_smtbx_masks_special_details
;
 Highly disordered solvent was located in the structures.
 Reflection contributions from this solvent were removed
 using program OLEX2, function MSAKS, which determined
 there to be 913 electrons in 3226.7 \%A^3^ removed per unit cell. 
 One set of residual peaks did appear to one acetate ion. 
 However, this did not define the entire solvent area. 
 Thus, the total number of electrons [913] in the void per unit cell, 
 equivalent to about 913/16 = 57 per molecule unit, 
 which is attributed to one disordered acetate ion and one alcohol molecule.
 All these reported items that derive from the molecular formula 
 (e.g., F(000), density, molecular weight, etc.) are known to be incorrect.
;

loop_
_space_group_symop_id
_space_group_symop_operation_xyz
1 'x, y, z'
2 '-x+3/4, -y+3/4, z'
3 '-x+3/4, y, -z+3/4'
4 'x, -y+3/4, -z+3/4'
5 'x, y+1/2, z+1/2'
6 '-x+3/4, -y+5/4, z+1/2'
7 '-x+3/4, y+1/2, -z+5/4'
8 'x, -y+5/4, -z+5/4'
9 'x+1/2, y, z+1/2'
10 '-x+5/4, -y+3/4, z+1/2'
11 '-x+5/4, y, -z+5/4'
12 'x+1/2, -y+3/4, -z+5/4'
13 'x+1/2, y+1/2, z'
14 '-x+5/4, -y+5/4, z'
15 '-x+5/4, y+1/2, -z+3/4'
16 'x+1/2, -y+5/4, -z+3/4'
17 '-x, -y, -z'
18 'x-3/4, y-3/4, -z'
19 'x-3/4, -y, z-3/4'
20 '-x, y-3/4, z-3/4'
21 '-x, -y+1/2, -z+1/2'
22 'x-3/4, y-1/4, -z+1/2'
23 'x-3/4, -y+1/2, z-1/4'
24 '-x, y-1/4, z-1/4'
25 '-x+1/2, -y, -z+1/2'
26 'x-1/4, y-3/4, -z+1/2'
27 'x-1/4, -y, z-1/4'
28 '-x+1/2, y-3/4, z-1/4'
29 '-x+1/2, -y+1/2, -z'
30 'x-1/4, y-1/4, -z'
31 'x-1/4, -y+1/2, z-3/4'
32 '-x+1/2, y-1/4, z-3/4'

loop_
_atom_site_label
_atom_site_type_symbol
_atom_site_fract_x
_atom_site_fract_y
_atom_site_fract_z
_atom_site_U_iso_or_equiv
_atom_site_adp_type
_atom_site_occupancy
_atom_site_symmetry_multiplicity
_atom_site_calc_flag
_atom_site_refinement_flags
S1 S 0.57369(5) 0.57327(2) 0.57769(2) 0.0551(2) Uani 1 1 d .
Ga1 Ga 0.6250 0.6250 0.533116(12) 0.03966(15) Uani 1 2 d S
N1 N 0.61415(16) 0.66971(6) 0.48523(7) 0.0463(5) Uani 1 1 d .
N2 N 0.5751(3) 0.72988(11) 0.42770(10) 0.0956(11) Uani 1 1 d .
N3 N 0.47440(15) 0.63503(6) 0.52737(6) 0.0402(5) Uani 1 1 d .
N4 N 0.40882(15) 0.61621(7) 0.55295(6) 0.0423(5) Uani 1 1 d .
N5 N 0.38912(16) 0.57155(7) 0.60478(6) 0.0457(5) Uani 1 1 d .
H5 H 0.3253 0.5777 0.6048 0.055 Uiso 1 1 calc R
N6 N 0.42710(16) 0.54426(7) 0.63206(6) 0.0440(5) Uani 1 1 d .
N7 N 0.36470(19) 0.48149(9) 0.71484(8) 0.0726(8) Uani 1 1 d .
N8 N 0.5649(2) 0.46230(10) 0.70670(11) 0.0875(10) Uani 1 1 d .
C1 C 0.6876(2) 0.68922(10) 0.46647(10) 0.0652(9) Uani 1 1 d .
H1 H 0.7548 0.6824 0.4725 0.078 Uiso 1 1 calc R
C2 C 0.6664(3) 0.71981(12) 0.43795(12) 0.0860(12) Uani 1 1 d .
H2 H 0.7202 0.7340 0.4254 0.103 Uiso 1 1 calc R
C3 C 0.5027(3) 0.71007(11) 0.44695(11) 0.0775(10) Uani 1 1 d .
H3 H 0.4358 0.7168 0.4404 0.093 Uiso 1 1 calc R
C4 C 0.5197(2) 0.68017(8) 0.47610(8) 0.0497(7) Uani 1 1 d .
C5 C 0.4412(2) 0.65967(8) 0.49961(8) 0.0471(7) Uani 1 1 d .
C6 C 0.3343(2) 0.66792(11) 0.49153(10) 0.0699(9) Uani 1 1 d .
H6A H 0.3281 0.6875 0.4690 0.105 Uiso 1 1 calc R
H6B H 0.3033 0.6800 0.5155 0.105 Uiso 1 1 calc R
H6C H 0.3008 0.6416 0.4847 0.105 Uiso 1 1 calc R
C7 C 0.45168(19) 0.58911(8) 0.57737(8) 0.0415(6) Uani 1 1 d .
C8 C 0.36716(19) 0.52559(8) 0.65628(8) 0.0461(7) Uani 1 1 d .
C9 C 0.2574(2) 0.53061(11) 0.65787(11) 0.0707(9) Uani 1 1 d .
H9A H 0.2302 0.5127 0.6791 0.106 Uiso 1 1 calc R
H9B H 0.2285 0.5225 0.6320 0.106 Uiso 1 1 calc R
H9C H 0.2410 0.5599 0.6635 0.106 Uiso 1 1 calc R
C10 C 0.4183(2) 0.49707(8) 0.68462(8) 0.0460(7) Uani 1 1 d .
C11 C 0.5169(2) 0.48655(10) 0.68089(11) 0.0678(9) Uani 1 1 d .
H11 H 0.5527 0.4973 0.6585 0.081 Uiso 1 1 calc R
C12 C 0.5107(3) 0.44799(11) 0.73719(11) 0.0752(10) Uani 1 1 d .
H12 H 0.5418 0.4311 0.7570 0.090 Uiso 1 1 calc R
C13 C 0.4132(3) 0.45675(13) 0.74074(11) 0.0832(11) Uani 1 1 d .
H13 H 0.3772 0.4449 0.7625 0.100 Uiso 1 1 calc R

loop_
_atom_site_aniso_label
_atom_site_aniso_U_11
_atom_site_aniso_U_22
_atom_site_aniso_U_33
_atom_site_aniso_U_23
_atom_site_aniso_U_13
_atom_site_aniso_U_12
S1 0.0393(4) 0.0654(5) 0.0605(5) 0.0223(4) 0.0034(3) 0.0049(3)
Ga1 0.0342(2) 0.0442(3) 0.0406(2) 0.000 0.000 -0.00029(17)
N1 0.0458(14) 0.0457(14) 0.0474(13) 0.0065(10) -0.0011(11) -0.0009(10)
N2 0.076(2) 0.103(2) 0.108(3) 0.061(2) -0.005(2) -0.0034(18)
N3 0.0372(12) 0.0399(13) 0.0434(13) -0.0040(10) 0.0006(10) 0.0007(9)
N4 0.0354(12) 0.0440(13) 0.0475(13) 0.0028(10) 0.0010(10) 0.0006(9)
N5 0.0395(13) 0.0500(14) 0.0475(13) 0.0020(11) 0.0071(11) 0.0023(10)
N6 0.0420(12) 0.0436(13) 0.0464(13) -0.0020(10) 0.0059(11) -0.0053(10)
N7 0.0568(17) 0.090(2) 0.0712(18) 0.0236(16) 0.0163(14) 0.0038(14)
N8 0.0524(18) 0.099(2) 0.111(3) 0.037(2) -0.0033(17) 0.0022(16)
C1 0.0525(19) 0.070(2) 0.073(2) 0.0264(17) -0.0052(16) -0.0072(15)
C2 0.074(2) 0.096(3) 0.089(3) 0.044(2) 0.002(2) -0.016(2)
C3 0.061(2) 0.085(3) 0.086(3) 0.034(2) -0.008(2) 0.0068(18)
C4 0.0512(17) 0.0470(17) 0.0509(17) 0.0083(13) -0.0058(14) 0.0047(13)
C5 0.0465(16) 0.0445(16) 0.0504(16) 0.0019(13) -0.0067(13) 0.0047(12)
C6 0.0447(17) 0.077(2) 0.088(2) 0.0233(18) -0.0090(17) 0.0120(15)
C7 0.0407(15) 0.0429(15) 0.0408(15) -0.0068(12) 0.0031(12) -0.0035(11)
C8 0.0416(15) 0.0471(16) 0.0496(16) -0.0053(13) 0.0105(13) -0.0031(12)
C9 0.0475(18) 0.086(2) 0.078(2) 0.0167(18) 0.0216(17) 0.0097(16)
C10 0.0445(16) 0.0442(16) 0.0493(16) -0.0007(13) 0.0087(13) -0.0082(12)
C11 0.0439(18) 0.080(2) 0.079(2) 0.0222(19) 0.0105(17) -0.0062(16)
C12 0.068(2) 0.073(2) 0.085(3) 0.0258(19) -0.005(2) -0.0021(18)
C13 0.075(2) 0.103(3) 0.072(2) 0.032(2) 0.015(2) 0.003(2)

loop_
_atom_type_symbol
_atom_type_description
_atom_type_scat_dispersion_real
_atom_type_scat_dispersion_imag
_atom_type_scat_source
C C 0.0033 0.0016 'International Tables Vol C Tables 4.2.6.8 and 6.1.1.4'
H H 0.0000 0.0000 'International Tables Vol C Tables 4.2.6.8 and 6.1.1.4'
Ga Ga 0.2307 1.6083 'International Tables Vol C Tables 4.2.6.8 and 6.1.1.4'
N N 0.0061 0.0033 'International Tables Vol C Tables 4.2.6.8 and 6.1.1.4'
S S 0.1246 0.1234 'International Tables Vol C Tables 4.2.6.8 and 6.1.1.4'

loop_
_geom_angle_atom_site_label_1
_geom_angle_atom_site_label_2
_geom_angle_atom_site_label_3
_geom_angle
_geom_angle_site_symmetry_1
_geom_angle_site_symmetry_3
C7 S1 Ga1 93.99(9) . .
S1 Ga1 S1 100.74(4) 14 .
N1 Ga1 S1 91.17(6) 14 .
N1 Ga1 S1 157.99(6) . .
N1 Ga1 S1 157.99(6) 14 14
N1 Ga1 S1 91.17(6) . 14
N1 Ga1 N1 84.07(12) 14 .
N3 Ga1 S1 83.02(6) 14 14
N3 Ga1 S1 103.89(6) . 14
N3 Ga1 S1 83.02(6) . .
N3 Ga1 S1 103.89(6) 14 .
N3 Ga1 N1 76.14(8) . .
N3 Ga1 N1 95.83(8) 14 .
N3 Ga1 N1 95.83(8) . 14
N3 Ga1 N1 76.14(8) 14 14
N3 Ga1 N3 169.34(12) 14 .
C1 N1 Ga1 127.8(2) . .
C1 N1 C4 118.6(2) . .
C4 N1 Ga1 113.39(17) . .
C2 N2 C3 116.3(3) . .
N4 N3 Ga1 120.56(16) . .
C5 N3 Ga1 120.01(18) . .
C5 N3 N4 119.4(2) . .
C7 N4 N3 113.0(2) . .
N6 N5 H5 120.6 . .
N6 N5 C7 118.7(2) . .
C7 N5 H5 120.6 . .
C8 N6 N5 118.8(2) . .
C10 N7 C13 116.3(3) . .
C11 N8 C12 115.4(3) . .
N1 C1 H1 120.0 . .
N1 C1 C2 120.0(3) . .
C2 C1 H1 120.0 . .
N2 C2 C1 122.7(3) . .
N2 C2 H2 118.6 . .
C1 C2 H2 118.6 . .
N2 C3 H3 118.4 . .
N2 C3 C4 123.3(3) . .
C4 C3 H3 118.4 . .
N1 C4 C3 119.1(3) . .
N1 C4 C5 116.5(2) . .
C3 C4 C5 124.4(3) . .
N3 C5 C4 113.9(2) . .
N3 C5 C6 124.8(3) . .
C4 C5 C6 121.3(2) . .
C5 C6 H6A 109.5 . .
C5 C6 H6B 109.5 . .
C5 C6 H6C 109.5 . .
H6A C6 H6B 109.5 . .
H6A C6 H6C 109.5 . .
H6B C6 H6C 109.5 . .
N4 C7 S1 127.9(2) . .
N4 C7 N5 114.4(2) . .
N5 C7 S1 117.7(2) . .
N6 C8 C9 126.5(3) . .
N6 C8 C10 113.2(2) . .
C10 C8 C9 120.3(2) . .
C8 C9 H9A 109.5 . .
C8 C9 H9B 109.5 . .
C8 C9 H9C 109.5 . .
H9A C9 H9B 109.5 . .
H9A C9 H9C 109.5 . .
H9B C9 H9C 109.5 . .
N7 C10 C8 117.3(2) . .
N7 C10 C11 119.9(3) . .
C11 C10 C8 122.8(3) . .
N8 C11 C10 123.7(3) . .
N8 C11 H11 118.2 . .
C10 C11 H11 118.2 . .
N8 C12 H12 119.0 . .
N8 C12 C13 121.9(3) . .
C13 C12 H12 119.0 . .
N7 C13 C12 122.7(3) . .
N7 C13 H13 118.7 . .
C12 C13 H13 118.7 . .

loop_
_geom_bond_atom_site_label_1
_geom_bond_atom_site_label_2
_geom_bond_distance
_geom_bond_site_symmetry_2
S1 Ga1 2.3252(8) .
S1 C7 1.716(3) .
Ga1 S1 2.3252(8) 14
Ga1 N1 2.145(2) 14
Ga1 N1 2.145(2) .
Ga1 N3 2.057(2) .
Ga1 N3 2.057(2) 14
N1 C1 1.324(4) .
N1 C4 1.347(3) .
N2 C2 1.313(5) .
N2 C3 1.326(4) .
N3 N4 1.365(3) .
N3 C5 1.293(3) .
N4 C7 1.320(3) .
N5 H5 0.8800 .
N5 N6 1.358(3) .
N5 C7 1.361(3) .
N6 C8 1.286(3) .
N7 C10 1.333(3) .
N7 C13 1.339(4) .
N8 C11 1.324(4) .
N8 C12 1.330(4) .
C1 H1 0.9500 .
C1 C2 1.392(4) .
C2 H2 0.9500 .
C3 H3 0.9500 .
C3 C4 1.380(4) .
C4 C5 1.467(4) .
C5 C6 1.486(4) .
C6 H6A 0.9800 .
C6 H6B 0.9800 .
C6 H6C 0.9800 .
C8 C9 1.485(4) .
C8 C10 1.481(4) .
C9 H9A 0.9800 .
C9 H9B 0.9800 .
C9 H9C 0.9800 .
C10 C11 1.372(4) .
C11 H11 0.9500 .
C12 H12 0.9500 .
C12 C13 1.345(5) .
C13 H13 0.9500 .

loop_
_geom_torsion_atom_site_label_1
_geom_torsion_atom_site_label_2
_geom_torsion_atom_site_label_3
_geom_torsion_atom_site_label_4
_geom_torsion
_geom_torsion_site_symmetry_1
_geom_torsion_site_symmetry_4
S1 Ga1 N1 C1 70.2(3) 14 .
S1 Ga1 N1 C1 -166.6(2) . .
S1 Ga1 N1 C4 -105.08(18) 14 .
S1 Ga1 N1 C4 18.1(3) . .
S1 Ga1 N3 N4 10.41(16) . .
S1 Ga1 N3 N4 -88.98(17) 14 .
S1 Ga1 N3 C5 -170.3(2) . .
S1 Ga1 N3 C5 90.3(2) 14 .
Ga1 S1 C7 N4 11.1(2) . .
Ga1 S1 C7 N5 -170.35(18) . .
Ga1 N1 C1 C2 -175.1(3) . .
Ga1 N1 C4 C3 177.2(2) . .
Ga1 N1 C4 C5 -0.3(3) . .
Ga1 N3 N4 C7 -6.4(3) . .
Ga1 N3 C5 C4 -3.5(3) . .
Ga1 N3 C5 C6 177.4(2) . .
N1 Ga1 N1 C1 -88.3(3) 14 .
N1 Ga1 N1 C4 96.5(2) 14 .
N1 Ga1 N3 N4 -176.72(18) . .
N1 Ga1 N3 N4 100.88(18) 14 .
N1 Ga1 N3 C5 2.60(19) . .
N1 Ga1 N3 C5 -79.8(2) 14 .
N1 C1 C2 N2 -1.7(6) . .
N1 C4 C5 N3 2.4(4) . .
N1 C4 C5 C6 -178.4(3) . .
N2 C3 C4 N1 -1.3(5) . .
N2 C3 C4 C5 176.0(3) . .
N3 Ga1 N1 C1 174.2(3) . .
N3 Ga1 N1 C1 -12.9(3) 14 .
N3 Ga1 N1 C4 171.82(18) 14 .
N3 Ga1 N1 C4 -1.06(18) . .
N3 Ga1 N3 N4 141.47(17) 14 .
N3 Ga1 N3 C5 -39.21(19) 14 .
N3 N4 C7 S1 -4.9(3) . .
N3 N4 C7 N5 176.5(2) . .
N4 N3 C5 C4 175.8(2) . .
N4 N3 C5 C6 -3.3(4) . .
N5 N6 C8 C9 0.0(4) . .
N5 N6 C8 C10 -179.5(2) . .
N6 N5 C7 S1 3.3(3) . .
N6 N5 C7 N4 -177.9(2) . .
N6 C8 C10 N7 169.6(3) . .
N6 C8 C10 C11 -10.2(4) . .
N7 C10 C11 N8 -2.3(5) . .
N8 C12 C13 N7 -2.4(6) . .
C1 N1 C4 C3 1.5(4) . .
C1 N1 C4 C5 -176.1(3) . .
C2 N2 C3 C4 -0.4(6) . .
C3 N2 C2 C1 1.9(6) . .
C3 C4 C5 N3 -175.0(3) . .
C3 C4 C5 C6 4.2(5) . .
C4 N1 C1 C2 -0.1(5) . .
C5 N3 N4 C7 174.3(2) . .
C7 S1 Ga1 S1 93.78(9) . 14
C7 S1 Ga1 N1 -27.87(19) . .
C7 S1 Ga1 N1 -104.84(10) . 14
C7 S1 Ga1 N3 179.16(10) . 14
C7 S1 Ga1 N3 -9.10(10) . .
C7 N5 N6 C8 -175.6(2) . .
C8 C10 C11 N8 177.5(3) . .
C9 C8 C10 N7 -9.9(4) . .
C9 C8 C10 C11 170.3(3) . .
C10 N7 C13 C12 0.5(6) . .
C11 N8 C12 C13 1.7(6) . .
C12 N8 C11 C10 0.5(5) . .
C13 N7 C10 C8 -178.1(3) . .
C13 N7 C10 C11 1.7(5) . .

loop_
_smtbx_masks_void_nr
_smtbx_masks_void_average_x
_smtbx_masks_void_average_y
_smtbx_masks_void_average_z
_smtbx_masks_void_volume
_smtbx_masks_void_count_electrons
_smtbx_masks_void_content
1 -0.767 0.125 0.875 308.4 73.4 'acetate ion and alcohol'
2 -0.206 0.125 0.375 308.4 73.4 'acetate ion and alcohol'
3 0.125 0.125 0.125 94.9 40.8 'acetate ion and alcohol'
4 -0.282 0.375 0.125 308.4 72.9 'acetate ion and alcohol'
5 -0.854 0.375 0.625 308.4 72.9 'acetate ion and alcohol'
6 -0.125 0.375 0.375 94.9 41.2 'acetate ion and alcohol'
7 -0.767 0.625 0.375 308.4 73.4 'acetate ion and alcohol'
8 -0.206 0.625 0.875 308.4 73.4 'acetate ion and alcohol'
9 0.125 0.625 0.625 94.9 40.8 'acetate ion and alcohol'
10 -0.282 0.875 0.625 308.4 72.9 'acetate ion and alcohol'
11 -0.854 0.875 0.125 308.4 72.9 'acetate ion and alcohol'
12 -0.125 0.875 0.875 94.9 41.2 'acetate ion and alcohol'
13 0.375 0.375 0.875 94.9 41.2 'acetate ion and alcohol'
14 0.375 0.875 0.375 94.9 41.2 'acetate ion and alcohol'
15 0.625 0.125 0.625 94.9 40.8 'acetate ion and alcohol'
16 0.625 0.625 0.125 94.9 40.8 'acetate ion and alcohol'
